data_1520982
loop_
_publ_author_name
'Fang, L.'
'Wu, B.-L.'
'Zhang, H.'
'Yuan, R.-Z.'

_publ_section_title
;
 Synthesis and crystal structure of a new compound Sr6 Sn2 Nb8 O30
;
_journal_name_full 'Journal of Wuhan University of Technology'
_journal_page_first 35
_journal_page_last 39
_journal_volume 14
_journal_year 1999
_chemical_formula_sum 'Nb8 O30 Sn2 Sr6'
_chemical_name_systematic 'Sr6 (Sn2 Nb8 O30)'
_space_group_IT_number 35
_symmetry_space_group_name_Hall 'C 2 -2'
_symmetry_space_group_name_H-M 'C m m 2'
_cell_angle_alpha 90
_cell_angle_beta 90
_cell_angle_gamma 90
_cell_formula_units_Z 4
_cell_length_a 17.579
_cell_length_b 17.509
_cell_length_c 7.788
_cell_volume 2397.074
_citation_journal_id_ASTM JWUTE8
_cod_data_source_file Fang_JWUTE8_1999_428.cif
_cod_data_source_block Nb8O30Sn2Sr6
_cod_database_code 1520982

loop_
_symmetry_equiv_pos_as_xyz
x,y,z
-x,-y,z
-x,y,z
x,-y,z
x+1/2,y+1/2,z
-x+1/2,-y+1/2,z
-x+1/2,y+1/2,z
x+1/2,-y+1/2,z

loop_
_atom_site_label
_atom_site_type_symbol
_atom_site_fract_x
_atom_site_fract_y
_atom_site_fract_z
_atom_site_occupancy
_atom_site_U_iso_or_equiv
O17 O-2 0.3995 0.0842 0.5001 1 0.0
Sn8 Sn+4 0.391 0.321 0.5085 0.1667 0.0
O12 O-2 0.4005 0.3133 0.75 1 0.0
O6 O-2 0.193 0.3995 0.2504 1 0.0
O7 O-2 0.423 0.08 0.0031 1 0.0
Nb2 Nb+5 0.182 0.3899 0.0049 0.8333 0.0
Sr3 Sr+2 0 0.362 0.267 1 0.0
Sr4 Sr+2 0.25 0.25 0.754 1 0.0
Sn3 Sn+4 0.5 0 -0.0039 0.1667 0.0
Nb8 Nb+5 0.391 0.321 0.5085 0.8333 0.0
O8 O-2 0.271 0 0.0422 1 0.0
Sn1 Sn+4 0 0 -0.0042 0.5 0.0
O9 O-2 0.078 0.0795 0.08 1 0.0
Nb4 Nb+5 0.393 0.315 0.0185 0.8333 0.0
Nb1 Nb+5 0 0 -0.0042 0.5 0.0
O3 O-2 0.342 0.8004 0.0564 1 0.0
O20 O-2 0 0 0.753 1 0.0
Sn5 Sn+4 0 0 0.47 0.5 0.0
O1 O-2 0 0.7895 0.056 1 0.0
O4 O-2 0.214 0.1465 0.9701 1 0.0
O18 O-2 0.27 0 0.5158 1 0.0
O13 O-2 0.3504 0.7994 0.5611 1 0.0
Sn7 Sn+4 0.5 0 0.4972 0.1667 0.0
O16 O-2 0.2005 0.3904 0.7522 1 0.0
Sr6 Sr+2 0 0.332 0.7612 1 0.0
Nb6 Nb+5 0.1826 0.3904 0.5118 0.8333 0.0
Sn2 Sn+4 0.182 0.3899 0.0049 0.1667 0.0
Nb7 Nb+5 0.5 0 0.4972 0.8333 0.0
Sr2 Sr+2 0.171 0 0.261 1 0.0
Sn4 Sn+4 0.393 0.315 0.0185 0.1667 0.0
O15 O-2 0 0.5 0.751 1 0.0
Nb5 Nb+5 0 0 0.47 0.5 0.0
O10 O-2 0 0 0.251 1 0.0
O11 O-2 0 0.8 0.572 1 0.0
O5 O-2 0 0.5 0.263 1 0.0
Nb3 Nb+5 0.5 0 -0.0039 0.8333 0.0
O19 O-2 0.08 0.082 0.4988 1 0.0
Sr1 Sr+2 0.25 0.25 0.2549 1 0.0
Sr5 Sr+2 0.1698 0 0.7598 1 0.0
O2 O-2 0.3991 0.313 0.2528 1 0.0
Sn6 Sn+4 0.1826 0.3904 0.5118 0.1667 0.0
O14 O-2 0.211 0.143 0.46 1 0.0
